data_7250992
loop_
_publ_author_name
'Marasinghe, Aloka A.'
'Averkiev, Boris B.'
'Aaker\"oy, Christer B.'

_publ_section_title
;
 Examining intermolecular interactions in crystal structures of
 amide-substituted 2-aminopyrimidine derivatives
;
_journal_issue 43
_journal_name_full CrystEngComm
_journal_page_first 7000
_journal_page_last 7011
_journal_paper_doi 10.1039/D5CE00839E
_journal_volume 27
_journal_year 2025
_chemical_formula_moiety 'C8 H10 Br N3 O'
_chemical_formula_sum 'C8 H10 Br N3 O'
_chemical_formula_weight 244.10
_chemical_melting_point 410.0(10)
_chemical_name_systematic N-(5-bromopyrimidin-2-yl)butyramide
_space_group_crystal_system triclinic
_space_group_IT_number 2
_space_group_name_Hall '-P 1'
_space_group_name_H-M_alt 'P -1'
_atom_sites_solution_hydrogens mixed
_atom_sites_solution_primary dual
_audit_creation_date 2024-09-18
_audit_creation_method
;
Olex2 1.5-ac5-024
(compiled 2022.04.12 svn.rca3783a0 for Rigaku Oxford Diffraction, GUI svn.r6498)
;
_audit_update_record
;
2025-08-25 deposited with the CCDC.	2025-10-02 downloaded from the CCDC.
;
_cell_angle_alpha 89.593(2)
_cell_angle_beta 87.432(2)
_cell_angle_gamma 76.571(2)
_cell_formula_units_Z 2
_cell_length_a 4.59547(11)
_cell_length_b 8.48559(18)
_cell_length_c 12.8938(4)
_cell_measurement_reflns_used 8780
_cell_measurement_temperature 210.00(10)
_cell_measurement_theta_max 78.7570
_cell_measurement_theta_min 3.4160
_cell_volume 488.56(2)
_computing_cell_refinement 'CrysAlisPro 1.171.43.105a (Rigaku OD, 2024)'
_computing_data_collection 'CrysAlisPro 1.171.43.105a (Rigaku OD, 2024)'
_computing_data_reduction 'CrysAlisPro 1.171.43.105a (Rigaku OD, 2024)'
_computing_molecular_graphics 'Olex2 1.5-ac5-024 (Dolomanov et al., 2009)'
_computing_publication_material 'Olex2 1.5-ac5-024 (Dolomanov et al., 2009)'
_computing_structure_refinement 'XL  (Sheldrick, 2008)'
_computing_structure_solution 'XT  (Sheldrick, 2015)'
_diffrn_ambient_environment N~2~
_diffrn_ambient_temperature 210.00(10)
_diffrn_detector 'Hybrid Pixel Array Detector'
_diffrn_detector_area_resol_mean 10.0000
_diffrn_detector_type HyPix
_diffrn_measured_fraction_theta_full 0.999
_diffrn_measured_fraction_theta_max 0.980
_diffrn_measurement_details
;
List of Runs (angles in degrees, time in seconds):

  # Type    Start    End  Width  t~exp~   \w     \q     \k     \f   Frames
#--------------------------------------------------------------------------
  1  \w   -121.00 -60.00   0.50    0.70    --  -49.82-145.00 -89.00  122
  2  \w   -100.00 -23.00   0.50    0.70    --  -49.82 145.00 -37.00  154
  3  \w   -120.00 -73.00   0.50    0.70    --  -49.82-126.00  77.00   94
  4  \w     45.00 107.00   0.50    0.70    --   49.82-145.00 -89.00  124
  5  \w     35.00  95.00   0.50    0.70    --   49.82-126.00  77.00  120
  6  \w   -153.00 -60.00   0.50    2.80    --  -90.00-145.00 -89.00  186
  7  \w    -87.00 -20.00   0.50    2.80    --  -90.00 126.00 154.00  134
  8  \w   -100.00 -23.00   0.50    2.80    --  -90.00 145.00 -37.00  154
  9  \w     81.00 170.00   0.50    2.80    --  111.50 145.00 -37.00  178
 10  \w     42.00 113.00   0.50    2.80    --  111.50-126.00  77.00  142
 11  \w     95.00 178.00   0.50    2.80    --  111.50 126.00 154.00  166
 12  \w     45.00 126.00   0.50    2.80    --  111.50-145.00 -89.00  162
 13  \w    -26.00  24.00   0.50    0.70    --  -49.82  19.00  90.00  100
 14  \w    -26.00  24.00   0.50    0.70    --  -49.82  19.00 -60.00  100
 15  \w   -121.00 -37.00   0.50    0.70    --  -49.82 -57.00 150.00  168
 16  \w   -162.00 -82.00   0.50    2.80    --  -90.00 -30.00-120.00  160
 17  \w   -161.00 -69.00   0.50    2.80    --  -90.00 -77.00 150.00  184
 18  \w   -162.00 -82.00   0.50    2.80    --  -90.00 -30.00-120.00  160
 19  \w     41.00 105.00   0.50    2.80    --  111.50 -94.00 -90.00  128
 20  \w     41.00 105.00   0.50    2.80    --  111.50 -94.00 -90.00  128
 21  \w     41.00  71.00   0.50    2.80    --  111.50 -61.00 -90.00   60
 22  \w     41.00  71.00   0.50    2.80    --  111.50 -61.00 -30.00   60
 23  \w     41.00  71.00   0.50    2.80    --  111.50 -61.00  30.00   60
 24  \w     43.00 111.00   0.50    2.80    --  111.50-125.00-180.00  136
 25  \w     43.00 111.00   0.50    2.80    --  111.50-125.00-180.00  136
 26  \w     41.00 105.00   0.50    2.80    --  111.50 -94.00 -60.00  128
 27  \w     41.00  71.00   0.50    2.80    --  111.50 -61.00 150.00   60
 28  \w    104.00 178.00   0.50    2.80    --  111.50  30.00 -30.00  148
 29  \w     41.00  71.00   0.50    2.80    --  111.50 -61.00  60.00   60
 30  \w     41.00 105.00   0.50    2.80    --  111.50 -77.00 -60.00  128
 31  \w     95.00 178.00   0.50    2.80    --  111.50 125.00-180.00  166
 32  \w    102.00 178.00   0.50    2.80    --  111.50  45.00 120.00  152
 33  \w     91.00 178.00   0.50    2.80    --  111.50  77.00 -30.00  174
 34  \w     41.00 105.00   0.50    2.80    --  111.50 -94.00-120.00  128
 35  \w     41.00 105.00   0.50    2.80    --  111.50 -94.00-120.00  128
 36  \w     43.00 111.00   0.50    2.80    --  111.50-125.00  30.00  136
 37  \w     41.00 105.00   0.50    2.80    --  111.50 -77.00-180.00  128
 38  \w     48.00  74.00   0.50    2.80    --  111.50 -77.00 120.00   52
 39  \w     79.00 104.00   0.50    2.80    --  111.50 -77.00 120.00   50
 40  \w     61.00 105.00   0.50    2.80    --  111.50 -94.00  90.00   88
 41  \w     97.00 130.00   0.50    2.80    --  111.50 125.00  60.00   66
 42  \w    147.00 176.00   0.50    2.80    --  111.50 125.00  60.00   58
 43  \w    102.00 128.00   0.50    2.80    --  111.50  45.00 120.00   52
 44  \w    119.00 145.00   0.50    2.80    --  111.50   0.00 -90.00   52
 45  \w     53.00  99.00   0.50    2.80    --  111.50   0.00 -90.00   92
 46  \w     68.00 105.00   0.50    2.80    --  111.50 -94.00  60.00   74
 47  \w     95.00 136.00   0.50    2.80    --  111.50 125.00-150.00   82
 48  \w     41.00  66.00   0.50    2.80    --  111.50 -77.00 150.00   50
 49  \w     60.00  86.00   0.50    2.80    --  111.50 -94.00-180.00   52
 50  \w     78.00 104.00   0.50    2.80    --  111.50 -94.00-150.00   52
 51  \w     44.00 101.00   0.50    2.80    --  111.50 -94.00  30.00  114
 52  \w    125.00 151.00   0.50    2.80    --  111.50  30.00 -90.00   52
 53  \w     45.00  70.00   0.50    2.80    --  111.50 -61.00 -60.00   50
;
_diffrn_measurement_device 'four-circle diffractometer'
_diffrn_measurement_device_type 'XtaLAB Synergy, Dualflex, HyPix'
_diffrn_measurement_method '\w scans'
_diffrn_orient_matrix_type 'CrysAlisPro convention (1999,Acta A55,543-557)'
_diffrn_orient_matrix_UB_11 0.2267886000
_diffrn_orient_matrix_UB_12 0.0867053000
_diffrn_orient_matrix_UB_13 -0.0526067000
_diffrn_orient_matrix_UB_21 0.1118314000
_diffrn_orient_matrix_UB_22 0.0311635000
_diffrn_orient_matrix_UB_23 0.1071118000
_diffrn_orient_matrix_UB_31 0.2347005000
_diffrn_orient_matrix_UB_32 -0.1623299000
_diffrn_orient_matrix_UB_33 -0.0080045000
_diffrn_radiation_monochromator mirror
_diffrn_radiation_probe x-ray
_diffrn_radiation_type 'Cu K\a'
_diffrn_radiation_wavelength 1.54184
_diffrn_reflns_av_R_equivalents 0.0342
_diffrn_reflns_av_unetI/netI 0.0253
_diffrn_reflns_Laue_measured_fraction_full 0.999
_diffrn_reflns_Laue_measured_fraction_max 0.980
_diffrn_reflns_limit_h_max 5
_diffrn_reflns_limit_h_min -5
_diffrn_reflns_limit_k_max 9
_diffrn_reflns_limit_k_min -10
_diffrn_reflns_limit_l_max 16
_diffrn_reflns_limit_l_min -16
_diffrn_reflns_number 10411
_diffrn_reflns_point_group_measured_fraction_full 0.999
_diffrn_reflns_point_group_measured_fraction_max 0.980
_diffrn_reflns_theta_full 67.684
_diffrn_reflns_theta_max 79.319
_diffrn_reflns_theta_min 3.431
_diffrn_source 'micro-focus sealed X-ray tube'
_diffrn_source_type 'PhotonJet (Cu) X-ray Source'
_exptl_absorpt_coefficient_mu 5.465
_exptl_absorpt_correction_T_max 1.00000
_exptl_absorpt_correction_T_min 0.88070
_exptl_absorpt_correction_type multi-scan
_exptl_absorpt_process_details
;
CrysAlisPro 1.171.43.105a (Rigaku Oxford Diffraction, 2024)
Empirical absorption correction using spherical harmonics,
implemented in SCALE3 ABSPACK scaling algorithm.
;
_exptl_crystal_colour colourless
_exptl_crystal_colour_primary colourless
_exptl_crystal_density_diffrn 1.659
_exptl_crystal_description needle
_exptl_crystal_F_000 244
_exptl_crystal_recrystallization_method 'crystallized from acetone'
_exptl_crystal_size_max 0.208
_exptl_crystal_size_mid 0.025
_exptl_crystal_size_min 0.014
_refine_diff_density_max 0.286
_refine_diff_density_min -0.536
_refine_diff_density_rms 0.074
_refine_ls_extinction_method none
_refine_ls_goodness_of_fit_ref 1.111
_refine_ls_hydrogen_treatment mixed
_refine_ls_matrix_type full
_refine_ls_number_parameters 123
_refine_ls_number_reflns 2074
_refine_ls_number_restraints 0
_refine_ls_restrained_S_all 1.111
_refine_ls_R_factor_all 0.0250
_refine_ls_R_factor_gt 0.0241
_refine_ls_shift/su_max 0.002
_refine_ls_shift/su_mean 0.000
_refine_ls_structure_factor_coef Fsqd
_refine_ls_weighting_details 'w=1/[\s^2^(Fo^2^)+(0.0411P)^2^+0.1055P] where P=(Fo^2^+2Fc^2^)/3'
_refine_ls_weighting_scheme calc
_refine_ls_wR_factor_gt 0.0657
_refine_ls_wR_factor_ref 0.0662
_reflns_Friedel_coverage 0.000
_reflns_number_gt 1978
_reflns_number_total 2074
_reflns_threshold_expression 'I > 2\s(I)'
_cod_data_source_file d5ce00839e2.cif
_cod_data_source_block exp_861_auto
_cod_depositor_comments
;
The following automatic conversions were performed:

data item '_chemical_melting_point' value '409-411' was changed to
'410.0(10)' -- the average value was taken and precision was
estimated.

Automatic conversion script
Id: cif_fix_values 8170 2020-07-09 18:12:32Z antanas 

 Adding full bibliography for 7250982--7251002.cif.
;
_cod_database_code 7250992
_shelx_shelxl_version_number 2014/7
_chemical_oxdiff_formula C8H10Br1N3O
_shelx_space_group_comment
;
The symmetry employed for this shelxl refinement is uniquely defined
by the following loop, which should always be used as a source of
symmetry information in preference to the above space-group names.
They are only intended as comments.
;
_olex2_refinement_description
;
1. Fixed Uiso
 At 1.2 times of:
  All C(H) groups, All C(H,H) groups
 At 1.5 times of:
  All C(H,H,H) groups
2.a Secondary CH2 refined with riding coordinates:
 C10(H10A,H10B), C11(H11A,H11B)
2.b Aromatic/amide H refined with riding coordinates:
 C3(H3), C5(H5)
2.c Idealised Me refined as rotating group:
 C12(H12A,H12B,H12C)
;
_olex2_submission_special_instructions 'No special instructions were received'
_oxdiff_exptl_absorpt_empirical_details
;
Empirical correction (ABSPACK) includes:
- Absorption correction using spherical harmonics
- Frame scaling
;
_oxdiff_exptl_absorpt_empirical_full_max 1.520
_oxdiff_exptl_absorpt_empirical_full_min 0.630

loop_
_space_group_symop_operation_xyz
'x, y, z'
'-x, -y, -z'

loop_
_atom_site_label
_atom_site_type_symbol
_atom_site_fract_x
_atom_site_fract_y
_atom_site_fract_z
_atom_site_U_iso_or_equiv
_atom_site_adp_type
_atom_site_occupancy
_atom_site_site_symmetry_order
_atom_site_calc_flag
_atom_site_refinement_flags_posn
_atom_site_refinement_flags_adp
_atom_site_refinement_flags_occupancy
_atom_site_disorder_assembly
_atom_site_disorder_group
Br1 Br 1.04900(4) 0.02803(2) 0.32883(2) 0.03300(10) Uani 1 1 d . . . . .
C1 C 0.2179(4) 0.4411(2) 0.34241(14) 0.0252(3) Uani 1 1 d . . . . .
N2 N 0.3182(3) 0.37766(19) 0.43367(12) 0.0292(3) Uani 1 1 d . . . . .
C3 C 0.5633(4) 0.2577(2) 0.42994(15) 0.0304(4) Uani 1 1 d . . . . .
H3 H 0.6393 0.2100 0.4921 0.037 Uiso 1 1 calc R U . . .
C4 C 0.7087(4) 0.2016(2) 0.33631(14) 0.0268(3) Uani 1 1 d . . . . .
C5 C 0.5895(4) 0.2761(2) 0.24715(15) 0.0319(4) Uani 1 1 d . . . . .
H5 H 0.6854 0.2409 0.1827 0.038 Uiso 1 1 calc R U . . .
N6 N 0.3425(4) 0.3963(2) 0.24911(12) 0.0325(3) Uani 1 1 d . . . . .
N7 N -0.0445(3) 0.56033(19) 0.35289(12) 0.0281(3) Uani 1 1 d . . . . .
H7 H -0.114(5) 0.575(3) 0.4141(19) 0.023(5) Uiso 1 1 d . . . . .
C8 C -0.2126(4) 0.6609(2) 0.28197(14) 0.0274(3) Uani 1 1 d . . . . .
O9 O -0.4503(3) 0.74596(18) 0.31334(11) 0.0376(3) Uani 1 1 d . . . . .
C10 C -0.0967(4) 0.6631(2) 0.17100(15) 0.0328(4) Uani 1 1 d . . . . .
H10A H -0.0995 0.5599 0.1378 0.039 Uiso 1 1 calc R U . . .
H10B H 0.1118 0.6728 0.1701 0.039 Uiso 1 1 calc R U . . .
C11 C -0.2781(5) 0.8008(3) 0.10841(16) 0.0387(4) Uani 1 1 d . . . . .
H11A H -0.4875 0.7927 0.1100 0.046 Uiso 1 1 calc R U . . .
H11B H -0.2715 0.9044 0.1402 0.046 Uiso 1 1 calc R U . . .
C12 C -0.1589(7) 0.7969(4) -0.00334(18) 0.0576(7) Uani 1 1 d . . . . .
H12A H 0.0494 0.8031 -0.0050 0.086 Uiso 1 1 calc R U . . .
H12B H -0.2749 0.8884 -0.0405 0.086 Uiso 1 1 calc R U . . .
H12C H -0.1751 0.6969 -0.0360 0.086 Uiso 1 1 calc R U . . .

loop_
_atom_site_aniso_label
_atom_site_aniso_U_11
_atom_site_aniso_U_22
_atom_site_aniso_U_33
_atom_site_aniso_U_23
_atom_site_aniso_U_13
_atom_site_aniso_U_12
Br1 0.02423(13) 0.02722(13) 0.04163(14) -0.00169(8) -0.00183(8) 0.00620(8)
C1 0.0229(8) 0.0220(7) 0.0272(8) 0.0018(6) -0.0004(6) 0.0015(6)
N2 0.0270(7) 0.0301(7) 0.0252(7) 0.0007(6) -0.0006(6) 0.0039(6)
C3 0.0269(8) 0.0302(8) 0.0294(8) 0.0019(7) -0.0028(7) 0.0033(7)
C4 0.0211(7) 0.0225(7) 0.0332(9) -0.0009(6) -0.0002(6) 0.0020(6)
C5 0.0313(9) 0.0292(8) 0.0287(9) 0.0000(7) 0.0042(7) 0.0054(7)
N6 0.0342(8) 0.0303(7) 0.0254(7) 0.0022(6) 0.0029(6) 0.0074(6)
N7 0.0269(7) 0.0272(7) 0.0239(7) 0.0016(6) 0.0028(6) 0.0062(6)
C8 0.0259(8) 0.0239(8) 0.0286(8) 0.0028(6) -0.0013(7) 0.0015(7)
O9 0.0297(7) 0.0367(7) 0.0366(7) 0.0049(6) 0.0014(5) 0.0115(6)
C10 0.0337(9) 0.0303(9) 0.0276(8) 0.0040(7) 0.0001(7) 0.0060(7)
C11 0.0417(10) 0.0359(10) 0.0315(9) 0.0069(8) -0.0052(8) 0.0057(8)
C12 0.0673(16) 0.0602(15) 0.0308(11) 0.0116(10) -0.0012(10) 0.0144(13)

loop_
_atom_type_symbol
_atom_type_description
_atom_type_scat_dispersion_real
_atom_type_scat_dispersion_imag
_atom_type_scat_source
C C 0.0181 0.0091 'International Tables Vol C Tables 4.2.6.8 and 6.1.1.4'
H H 0.0000 0.0000 'International Tables Vol C Tables 4.2.6.8 and 6.1.1.4'
Br Br -0.6763 1.2805 'International Tables Vol C Tables 4.2.6.8 and 6.1.1.4'
N N 0.0311 0.0180 'International Tables Vol C Tables 4.2.6.8 and 6.1.1.4'
O O 0.0492 0.0322 'International Tables Vol C Tables 4.2.6.8 and 6.1.1.4'

loop_
_geom_angle_atom_site_label_1
_geom_angle_atom_site_label_2
_geom_angle_atom_site_label_3
_geom_angle
_geom_angle_site_symmetry_1
_geom_angle_site_symmetry_3
_geom_angle_publ_flag
N2 C1 N7 113.24(15) . . ?
N6 C1 N2 126.09(16) . . ?
N6 C1 N7 120.64(15) . . ?
C3 N2 C1 116.93(16) . . ?
N2 C3 C4 121.35(17) . . ?
C3 C4 Br1 122.12(14) . . ?
C5 C4 Br1 120.68(13) . . ?
C5 C4 C3 117.19(16) . . ?
N6 C5 C4 122.43(17) . . ?
C1 N6 C5 116.01(16) . . ?
C8 N7 C1 132.41(15) . . ?
N7 C8 C10 119.83(15) . . ?
O9 C8 N7 117.41(16) . . ?
O9 C8 C10 122.76(16) . . ?
C8 C10 C11 113.06(16) . . ?
C12 C11 C10 111.53(18) . . ?

loop_
_geom_bond_atom_site_label_1
_geom_bond_atom_site_label_2
_geom_bond_distance
_geom_bond_site_symmetry_2
_geom_bond_publ_flag
Br1 C4 1.8823(16) . ?
C1 N2 1.346(2) . ?
C1 N6 1.328(2) . ?
C1 N7 1.384(2) . ?
N2 C3 1.331(2) . ?
C3 C4 1.385(3) . ?
C4 C5 1.381(3) . ?
C5 N6 1.338(2) . ?
N7 C8 1.381(2) . ?
C8 O9 1.215(2) . ?
C8 C10 1.506(2) . ?
C10 C11 1.519(3) . ?
C11 C12 1.516(3) . ?

loop_
_geom_hbond_atom_site_label_D
_geom_hbond_atom_site_label_H
_geom_hbond_atom_site_label_A
_geom_hbond_distance_DH
_geom_hbond_distance_HA
_geom_hbond_distance_DA
_geom_hbond_angle_DHA
_geom_hbond_site_symmetry_A
N7 H7 N2 0.84(2) 2.14(3) 2.972(2) 176(2) 2_566
